data_4512971
loop_
_publ_author_name
'Ar\?ic\?i, M\"ursel'
'Ye\,silel, Okan Zafer'
'Ta\,s, Murat'

_publ_section_title
;
 Coordination Polymers Assembled From
 3,3&#x2032;,5,5&#x2032;-Azobenzenetetracarboxylic Acid and Different
 Bis(imidazole) Ligands with Varying Flexibility
;
_journal_issue 6
_journal_name_full 'Crystal Growth &amp; Design'
_journal_page_first 3024
_journal_paper_doi 10.1021/acs.cgd.5b00432
_journal_volume 15
_journal_year 2015
_chemical_formula_sum 'C22 H19 N5 O6 Zn'
_chemical_formula_weight 514.79
_space_group_crystal_system monoclinic
_space_group_IT_number 14
_space_group_name_Hall '-P 2yn'
_space_group_name_H-M_alt 'P 1 21/n 1'
_symmetry_space_group_name_Hall '-P 2yn'
_symmetry_space_group_name_H-M 'P 1 21/n 1'
_atom_sites_solution_hydrogens mixed
_audit_creation_date 2015-02-27
_audit_creation_method
;
Olex2 1.2
(compiled 2014.09.19 svn.r3010 for OlexSys, GUI svn.r4874)
;
_audit_update_record
;
2015-03-04 # Formatted by publCIF
;
_cell_angle_alpha 90
_cell_angle_beta 103.3050(10)
_cell_angle_gamma 90
_cell_formula_units_Z 4
_cell_length_a 11.0990(2)
_cell_length_b 12.1358(2)
_cell_length_c 16.4905(2)
_cell_measurement_temperature 296(2)
_cell_volume 2161.57(6)
_computing_structure_refinement 'SHELXL-2013 (Sheldrick, 2013)'
_diffrn_ambient_temperature 296(2)
_diffrn_measured_fraction_theta_full 1.000
_diffrn_measured_fraction_theta_max 1.000
_diffrn_radiation_type MoK\a
_diffrn_radiation_wavelength 0.71073
_diffrn_reflns_av_R_equivalents 0.0426
_diffrn_reflns_av_unetI/netI 0.0195
_diffrn_reflns_laue_measured_fraction_full 1.000
_diffrn_reflns_laue_measured_fraction_max 1.000
_diffrn_reflns_limit_h_max 14
_diffrn_reflns_limit_h_min -12
_diffrn_reflns_limit_k_max 15
_diffrn_reflns_limit_k_min -15
_diffrn_reflns_limit_l_max 21
_diffrn_reflns_limit_l_min -21
_diffrn_reflns_number 53188
_diffrn_reflns_point_group_measured_fraction_full 1.000
_diffrn_reflns_point_group_measured_fraction_max 1.000
_diffrn_reflns_theta_full 26.000
_diffrn_reflns_theta_max 27.499
_diffrn_reflns_theta_min 2.016
_exptl_absorpt_coefficient_mu 1.188
_exptl_crystal_density_diffrn 1.582
_exptl_crystal_description block
_exptl_crystal_F_000 1056
_exptl_crystal_size_max 0.650
_exptl_crystal_size_mid 0.250
_exptl_crystal_size_min 0.150
_refine_diff_density_max 0.809
_refine_diff_density_min -0.912
_refine_diff_density_rms 0.069
_refine_ls_extinction_method none
_refine_ls_goodness_of_fit_ref 1.078
_refine_ls_hydrogen_treatment constr
_refine_ls_matrix_type full
_refine_ls_number_parameters 312
_refine_ls_number_reflns 4976
_refine_ls_number_restraints 0
_refine_ls_restrained_S_all 1.078
_refine_ls_R_factor_all 0.0424
_refine_ls_R_factor_gt 0.0365
_refine_ls_shift/su_max 0.000
_refine_ls_shift/su_mean 0.000
_refine_ls_structure_factor_coef Fsqd
_refine_ls_weighting_details 'w=1/[\s^2^(Fo^2^)+(0.0685P)^2^+1.2771P] where P=(Fo^2^+2Fc^2^)/3'
_refine_ls_weighting_scheme calc
_refine_ls_wR_factor_gt 0.1114
_refine_ls_wR_factor_ref 0.1163
_reflns_Friedel_coverage 0.000
_reflns_number_gt 4362
_reflns_number_total 4976
_reflns_threshold_expression 'I > 2\s(I)'
_cod_data_source_file cg5b00432_si_006.cif
_cod_data_source_block ma1893p21n
_cod_depositor_comments 'Adding full bibliography for 4512970--4512974.cif.'
_cod_database_code 4512971
_shelxl_version_number 2013-4
_shelx_space_group_comment
;
The symmetry employed for this shelxl refinement is uniquely defined
by the following loop, which should always be used as a source of
symmetry information in preference to the above space-group names.
They are only intended as comments.
;
_shelx_estimated_absorpt_t_min 0.512
_shelx_estimated_absorpt_t_max 0.842

loop_
_space_group_symop_operation_xyz
'x, y, z'
'-x+1/2, y+1/2, -z+1/2'
'-x, -y, -z'
'x-1/2, -y-1/2, z-1/2'

loop_
_atom_site_label
_atom_site_type_symbol
_atom_site_fract_x
_atom_site_fract_y
_atom_site_fract_z
_atom_site_U_iso_or_equiv
_atom_site_adp_type
_atom_site_occupancy
_atom_site_site_symmetry_order
_atom_site_calc_flag
_atom_site_refinement_flags_posn
_atom_site_refinement_flags_adp
Zn1 Zn 0.22643(2) 0.34648(2) 0.22765(2) 0.03222(10) Uani 1 1 d . .
O1 O 0.19068(15) 0.25895(14) 0.31998(10) 0.0411(4) Uani 1 1 d . .
N1 N 0.04557(17) 0.00156(18) 0.53048(12) 0.0385(4) Uani 1 1 d . .
C1 C 0.2914(2) 0.2320(2) 0.37222(14) 0.0377(5) Uani 1 1 d . .
O4 O 0.57784(16) 0.13176(16) 0.64260(12) 0.0475(4) Uani 1 1 d . .
O2 O 0.39503(17) 0.26113(19) 0.36609(13) 0.0575(5) Uani 1 1 d . .
N2 N 0.31762(17) 0.48538(16) 0.26955(13) 0.0374(4) Uani 1 1 d . .
C2 C 0.2777(2) 0.16223(17) 0.44502(13) 0.0319(4) Uani 1 1 d . .
O5 O 0.0560(7) -0.0357(10) 0.6058(4) 0.336(7) Uani 1 1 d . .
N3 N 0.48721(17) 0.58002(16) 0.31701(12) 0.0366(4) Uani 1 1 d . .
C3 C 0.16478(19) 0.11639(19) 0.44974(13) 0.0330(4) Uani 1 1 d . .
H3 H 0.0948 0.1281 0.4072 0.040 Uiso 1 1 calc R U
N4 N 0.97981(16) 0.71997(17) 0.35926(12) 0.0369(4) Uani 1 1 d . .
C4 C 0.15719(19) 0.05297(19) 0.51842(14) 0.0344(4) Uani 1 1 d . .
O3 O 0.47813(19) 0.0226(2) 0.71424(12) 0.0619(6) Uani 1 1 d . .
N5 N 1.15632(16) 0.77829(16) 0.33641(12) 0.0367(4) Uani 1 1 d . .
C5 C 0.2614(2) 0.0376(2) 0.58406(14) 0.0369(5) Uani 1 1 d . .
H5 H 0.2553 -0.0041 0.6303 0.044 Uiso 1 1 calc R U
O6 O 0.5305(3) 0.0934(3) 0.88748(15) 0.0877(9) Uani 1 1 d G .
H6A H 0.5839 0.1405 0.8804 0.132 Uiso 1 1 d G U
H6B H 0.4962 0.0646 0.8409 0.132 Uiso 1 1 d G U
C6 C 0.37337(19) 0.08490(19) 0.57975(13) 0.0352(5) Uani 1 1 d . .
C7 C 0.3810(2) 0.14528(19) 0.50936(14) 0.0347(5) Uani 1 1 d . .
H7 H 0.4568 0.1748 0.5054 0.042 Uiso 1 1 calc R U
C8 C 0.4840(2) 0.0764(2) 0.65242(14) 0.0401(5) Uani 1 1 d . .
C9 C 0.4305(2) 0.5080(2) 0.25989(15) 0.0384(5) Uani 1 1 d . .
H9 H 0.4653 0.4776 0.2188 0.046 Uiso 1 1 calc R U
C11 C 0.4067(2) 0.6064(2) 0.36569(18) 0.0469(6) Uani 1 1 d . .
H11 H 0.4208 0.6549 0.4105 0.056 Uiso 1 1 calc R U
C10 C 0.3024(2) 0.5478(2) 0.33543(17) 0.0442(5) Uani 1 1 d . .
H10 H 0.2314 0.5496 0.3563 0.053 Uiso 1 1 calc R U
C12 C 0.6139(2) 0.61559(19) 0.32777(15) 0.0360(5) Uani 1 1 d . .
C13 C 0.7035(2) 0.5726(2) 0.39304(15) 0.0404(5) Uani 1 1 d . .
C14 C 0.8249(2) 0.6080(2) 0.39968(15) 0.0407(5) Uani 1 1 d . .
H14 H 0.8878 0.5800 0.4419 0.049 Uiso 1 1 calc R U
C15 C 0.8532(2) 0.6838(2) 0.34469(15) 0.0366(5) Uani 1 1 d . .
C16 C 0.7625(2) 0.7277(2) 0.27925(16) 0.0453(6) Uani 1 1 d . .
C17 C 0.6420(2) 0.6905(2) 0.27248(16) 0.0436(5) Uani 1 1 d . .
H17 H 0.5791 0.7170 0.2296 0.052 Uiso 1 1 calc R U
C21 C 0.6741(3) 0.4904(3) 0.4538(2) 0.0631(8) Uani 1 1 d . .
H21A H 0.7449 0.4441 0.4739 0.095 Uiso 1 1 calc R U
H21B H 0.6052 0.4459 0.4265 0.095 Uiso 1 1 calc R U
H21C H 0.6536 0.5286 0.4998 0.095 Uiso 1 1 calc R U
C22 C 0.7862(3) 0.8151(4) 0.2202(3) 0.0852(14) Uani 1 1 d . .
H22A H 0.8291 0.7832 0.1815 0.128 Uiso 1 1 calc R U
H22B H 0.8359 0.8725 0.2511 0.128 Uiso 1 1 calc R U
H22C H 0.7088 0.8452 0.1902 0.128 Uiso 1 1 calc R U
C18 C 1.0460(2) 0.7376(2) 0.30191(15) 0.0402(5) Uani 1 1 d . .
H18 H 1.0179 0.7230 0.2453 0.048 Uiso 1 1 calc R U
C20 C 1.1622(2) 0.7840(2) 0.42042(15) 0.0424(5) Uani 1 1 d . .
H20 H 1.2299 0.8088 0.4606 0.051 Uiso 1 1 calc R U
C19 C 1.0541(2) 0.7478(2) 0.43567(16) 0.0448(6) Uani 1 1 d . .
H19 H 1.0341 0.7426 0.4873 0.054 Uiso 1 1 calc R U

loop_
_atom_site_aniso_label
_atom_site_aniso_U_11
_atom_site_aniso_U_22
_atom_site_aniso_U_33
_atom_site_aniso_U_23
_atom_site_aniso_U_13
_atom_site_aniso_U_12
Zn1 0.01625(14) 0.04526(17) 0.03279(15) 0.00411(10) 0.00080(10) -0.00079(9)
O1 0.0337(8) 0.0531(10) 0.0344(8) 0.0091(7) 0.0034(7) -0.0003(7)
N1 0.0241(8) 0.0542(11) 0.0361(9) 0.0038(8) 0.0047(7) -0.0120(8)
C1 0.0339(11) 0.0442(12) 0.0345(11) 0.0037(9) 0.0070(9) -0.0014(9)
O4 0.0255(8) 0.0631(11) 0.0456(10) 0.0012(8) -0.0092(7) -0.0087(7)
O2 0.0354(9) 0.0835(14) 0.0560(11) 0.0254(10) 0.0152(8) -0.0051(9)
N2 0.0249(9) 0.0420(10) 0.0446(11) 0.0043(8) 0.0064(8) -0.0035(7)
C2 0.0244(10) 0.0405(11) 0.0298(10) 0.0011(8) 0.0041(8) -0.0037(8)
O5 0.180(6) 0.591(19) 0.198(6) 0.171(9) -0.039(5) -0.191(9)
N3 0.0248(8) 0.0406(10) 0.0443(10) 0.0009(8) 0.0076(7) -0.0050(7)
C3 0.0201(9) 0.0452(11) 0.0304(10) -0.0018(9) -0.0011(8) -0.0037(8)
N4 0.0219(8) 0.0488(11) 0.0397(10) -0.0003(8) 0.0065(7) -0.0036(7)
C4 0.0228(9) 0.0437(12) 0.0356(10) -0.0026(9) 0.0046(8) -0.0105(8)
O3 0.0491(11) 0.0849(15) 0.0418(10) 0.0185(10) -0.0097(8) -0.0072(10)
N5 0.0204(8) 0.0475(11) 0.0416(10) -0.0034(8) 0.0057(7) -0.0011(7)
C5 0.0307(11) 0.0462(12) 0.0318(10) 0.0045(9) 0.0028(8) -0.0098(9)
O6 0.0702(17) 0.136(3) 0.0574(13) 0.0017(16) 0.0155(12) -0.0374(17)
C6 0.0234(9) 0.0452(12) 0.0325(10) 0.0005(9) -0.0027(8) -0.0057(9)
C7 0.0201(9) 0.0454(12) 0.0366(11) 0.0012(9) 0.0022(8) -0.0085(8)
C8 0.0278(10) 0.0490(13) 0.0374(11) -0.0012(10) -0.0049(9) -0.0023(9)
C9 0.0275(10) 0.0456(12) 0.0415(12) 0.0006(9) 0.0065(9) -0.0034(9)
C11 0.0366(12) 0.0498(14) 0.0581(15) -0.0121(12) 0.0191(11) -0.0083(11)
C10 0.0324(11) 0.0464(13) 0.0575(15) -0.0012(11) 0.0182(11) -0.0036(10)
C12 0.0239(10) 0.0394(11) 0.0447(12) -0.0011(9) 0.0077(9) -0.0049(8)
C13 0.0319(11) 0.0462(12) 0.0432(12) 0.0047(10) 0.0091(9) -0.0031(9)
C14 0.0284(11) 0.0504(13) 0.0406(12) 0.0052(10) 0.0026(9) 0.0004(10)
C15 0.0217(10) 0.0467(12) 0.0414(12) -0.0022(10) 0.0070(8) -0.0041(9)
C16 0.0271(11) 0.0579(15) 0.0495(14) 0.0142(11) 0.0061(10) -0.0052(10)
C17 0.0258(11) 0.0555(14) 0.0464(13) 0.0104(11) 0.0016(9) -0.0044(10)
C21 0.0475(16) 0.075(2) 0.0655(18) 0.0303(16) 0.0101(14) -0.0071(14)
C22 0.0322(14) 0.119(3) 0.098(3) 0.068(3) 0.0023(16) -0.0112(17)
C18 0.0231(10) 0.0590(14) 0.0384(11) -0.0038(10) 0.0065(9) -0.0041(9)
C20 0.0266(10) 0.0581(15) 0.0402(12) -0.0089(11) 0.0032(9) -0.0030(10)
C19 0.0307(11) 0.0655(16) 0.0380(12) -0.0052(11) 0.0072(9) -0.0020(11)

loop_
_atom_type_symbol
_atom_type_description
_atom_type_scat_dispersion_real
_atom_type_scat_dispersion_imag
_atom_type_scat_source
C C 0.0033 0.0016 'International Tables Vol C Tables 4.2.6.8 and 6.1.1.4'
H H 0.0000 0.0000 'International Tables Vol C Tables 4.2.6.8 and 6.1.1.4'
N N 0.0061 0.0033 'International Tables Vol C Tables 4.2.6.8 and 6.1.1.4'
O O 0.0106 0.0060 'International Tables Vol C Tables 4.2.6.8 and 6.1.1.4'
Zn Zn 0.2839 1.4301 'International Tables Vol C Tables 4.2.6.8 and 6.1.1.4'

loop_
_geom_angle_atom_site_label_1
_geom_angle_atom_site_label_2
_geom_angle_atom_site_label_3
_geom_angle
_geom_angle_site_symmetry_1
_geom_angle_site_symmetry_3
O4 Zn1 O1 110.27(8) 4_565 .
O4 Zn1 N2 114.60(8) 4_565 .
O1 Zn1 N2 111.25(8) . .
O4 Zn1 N5 102.79(8) 4_565 2_645
O1 Zn1 N5 116.69(8) . 2_645
N2 Zn1 N5 100.88(8) . 2_645
C1 O1 Zn1 110.87(14) . .
N1 N1 O5 129.3(3) 3_556 .
N1 N1 C4 117.6(2) 3_556 .
O5 N1 C4 113.0(3) . .
O2 C1 O1 123.8(2) . .
O2 C1 C2 119.7(2) . .
O1 C1 C2 116.5(2) . .
C8 O4 Zn1 124.48(16) . 4_666
C9 N2 C10 105.9(2) . .
C9 N2 Zn1 123.22(17) . .
C10 N2 Zn1 126.51(16) . .
C7 C2 C3 119.7(2) . .
C7 C2 C1 118.43(19) . .
C3 C2 C1 121.85(19) . .
C9 N3 C11 107.56(19) . .
C9 N3 C12 124.9(2) . .
C11 N3 C12 127.4(2) . .
C4 C3 C2 119.52(19) . .
C18 N4 C19 107.20(19) . .
C18 N4 C15 127.1(2) . .
C19 N4 C15 125.7(2) . .
C3 C4 C5 120.62(19) . .
C3 C4 N1 124.63(19) . .
C5 C4 N1 114.72(19) . .
C18 N5 C20 106.10(19) . .
C18 N5 Zn1 124.72(17) . 2_655
C20 N5 Zn1 128.06(15) . 2_655
C6 C5 C4 119.7(2) . .
C5 C6 C7 119.25(19) . .
C5 C6 C8 120.4(2) . .
C7 C6 C8 120.2(2) . .
C2 C7 C6 121.16(19) . .
O3 C8 O4 125.9(2) . .
O3 C8 C6 120.5(2) . .
O4 C8 C6 113.6(2) . .
N2 C9 N3 110.9(2) . .
C10 C11 N3 106.2(2) . .
C11 C10 N2 109.5(2) . .
C17 C12 C13 122.1(2) . .
C17 C12 N3 118.7(2) . .
C13 C12 N3 119.2(2) . .
C12 C13 C14 116.9(2) . .
C12 C13 C21 122.6(2) . .
C14 C13 C21 120.4(2) . .
C15 C14 C13 121.1(2) . .
C14 C15 C16 121.9(2) . .
C14 C15 N4 117.1(2) . .
C16 C15 N4 121.0(2) . .
C17 C16 C15 116.5(2) . .
C17 C16 C22 119.0(2) . .
C15 C16 C22 124.4(2) . .
C12 C17 C16 121.5(2) . .
N5 C18 N4 111.1(2) . .
C19 C20 N5 109.4(2) . .
C20 C19 N4 106.2(2) . .

loop_
_geom_bond_atom_site_label_1
_geom_bond_atom_site_label_2
_geom_bond_distance
_geom_bond_site_symmetry_2
Zn1 O4 1.9215(16) 4_565
Zn1 O1 1.9704(16) .
Zn1 N2 2.005(2) .
Zn1 N5 2.0315(19) 2_645
O1 C1 1.286(3) .
N1 N1 1.252(4) 3_556
N1 O5 1.301(7) .
N1 C4 1.441(3) .
C1 O2 1.230(3) .
C1 C2 1.505(3) .
O4 C8 1.281(3) .
O4 Zn1 1.9216(16) 4_666
N2 C9 1.327(3) .
N2 C10 1.366(3) .
C2 C7 1.387(3) .
C2 C3 1.389(3) .
N3 C9 1.332(3) .
N3 C11 1.370(3) .
N3 C12 1.442(3) .
C3 C4 1.388(3) .
N4 C18 1.341(3) .
N4 C19 1.380(3) .
N4 C15 1.438(3) .
C4 C5 1.403(3) .
O3 C8 1.225(3) .
N5 C18 1.322(3) .
N5 C20 1.373(3) .
N5 Zn1 2.0315(19) 2_655
C5 C6 1.386(3) .
C6 C7 1.392(3) .
C6 C8 1.509(3) .
C11 C10 1.352(4) .
C12 C17 1.374(3) .
C12 C13 1.389(3) .
C13 C14 1.393(3) .
C13 C21 1.502(4) .
C14 C15 1.378(3) .
C15 C16 1.401(3) .
C16 C17 1.391(3) .
C16 C22 1.504(4) .
C20 C19 1.354(3) .

loop_
_geom_hbond_atom_site_label_D
_geom_hbond_atom_site_label_H
_geom_hbond_atom_site_label_A
_geom_hbond_distance_DH
_geom_hbond_distance_HA
_geom_hbond_distance_DA
_geom_hbond_angle_DHA
_geom_hbond_site_symmetry_A
C3 H3 O5 0.93 1.99 2.602(6) 122.1 3_556
O6 H6A O1 0.85 2.11 2.919(3) 160.2 4_666
O6 H6B O3 0.85 2.11 2.911(3) 155.9 .

loop_
_geom_torsion_atom_site_label_1
_geom_torsion_atom_site_label_2
_geom_torsion_atom_site_label_3
_geom_torsion_atom_site_label_4
_geom_torsion
_geom_torsion_site_symmetry_1
Zn1 O1 C1 O2 2.5(3) .
Zn1 O1 C1 C2 -178.50(15) .
O2 C1 C2 C7 8.7(3) .
O1 C1 C2 C7 -170.3(2) .
O2 C1 C2 C3 -172.2(2) .
O1 C1 C2 C3 8.8(3) .
C7 C2 C3 C4 -0.8(3) .
C1 C2 C3 C4 -179.8(2) .
C2 C3 C4 C5 1.9(4) .
C2 C3 C4 N1 179.8(2) .
N1 N1 C4 C3 12.3(4) 3_556
O5 N1 C4 C3 -167.8(7) .
N1 N1 C4 C5 -169.8(3) 3_556
O5 N1 C4 C5 10.2(7) .
C3 C4 C5 C6 -0.9(4) .
N1 C4 C5 C6 -179.0(2) .
C4 C5 C6 C7 -1.2(4) .
C4 C5 C6 C8 175.5(2) .
C3 C2 C7 C6 -1.4(3) .
C1 C2 C7 C6 177.7(2) .
C5 C6 C7 C2 2.4(4) .
C8 C6 C7 C2 -174.3(2) .
Zn1 O4 C8 O3 -6.0(4) 4_666
Zn1 O4 C8 C6 172.22(16) 4_666
C5 C6 C8 O3 4.0(4) .
C7 C6 C8 O3 -179.4(3) .
C5 C6 C8 O4 -174.3(2) .
C7 C6 C8 O4 2.4(3) .
C10 N2 C9 N3 0.9(3) .
Zn1 N2 C9 N3 -156.88(16) .
C11 N3 C9 N2 -0.7(3) .
C12 N3 C9 N2 175.1(2) .
C9 N3 C11 C10 0.1(3) .
C12 N3 C11 C10 -175.5(2) .
N3 C11 C10 N2 0.4(3) .
C9 N2 C10 C11 -0.8(3) .
Zn1 N2 C10 C11 156.02(19) .
C9 N3 C12 C17 76.6(3) .
C11 N3 C12 C17 -108.5(3) .
C9 N3 C12 C13 -102.9(3) .
C11 N3 C12 C13 72.0(3) .
C17 C12 C13 C14 -0.8(4) .
N3 C12 C13 C14 178.7(2) .
C17 C12 C13 C21 -179.8(3) .
N3 C12 C13 C21 -0.3(4) .
C12 C13 C14 C15 1.3(4) .
C21 C13 C14 C15 -179.7(3) .
C13 C14 C15 C16 -0.8(4) .
C13 C14 C15 N4 176.6(2) .
C18 N4 C15 C14 139.5(3) .
C19 N4 C15 C14 -43.5(4) .
C18 N4 C15 C16 -43.0(4) .
C19 N4 C15 C16 134.0(3) .
C14 C15 C16 C17 -0.1(4) .
N4 C15 C16 C17 -177.5(2) .
C14 C15 C16 C22 176.5(3) .
N4 C15 C16 C22 -0.9(5) .
C13 C12 C17 C16 -0.2(4) .
N3 C12 C17 C16 -179.7(2) .
C15 C16 C17 C12 0.6(4) .
C22 C16 C17 C12 -176.2(3) .
C20 N5 C18 N4 1.8(3) .
Zn1 N5 C18 N4 -166.86(16) 2_655
C19 N4 C18 N5 -2.1(3) .
C15 N4 C18 N5 175.3(2) .
C18 N5 C20 C19 -0.8(3) .
Zn1 N5 C20 C19 167.36(18) 2_655
N5 C20 C19 N4 -0.5(3) .
C18 N4 C19 C20 1.5(3) .
C15 N4 C19 C20 -175.9(2) .
